data_2107437
loop_
_publ_author_name
'Evans, Jr., H. T.'
'Konnert, J. A.'
'Chou, I. M.'
'Romankiw, L. A.'

_publ_section_title
;
 A Crystal Chemical Study of the System CsCl-NaCl-H~2~O; Structures
 of the CsCl Derivative Compounds Cs~1-x~(NaH~2~O)~x~Cl,
 CsNa~2~Cl~3~(H~2~O)~2~, and Cs~2~CaCl~4~(H~2~O)~2~
;
_journal_coden_ASTM ASBSDK
_journal_issue 2
_journal_name_full
;
 Acta Crystallographica, Section B: Structural Science
;
_journal_page_first 86
_journal_page_last 92
_journal_paper_doi 10.1107/s0108768184001798
_journal_volume 40
_journal_year 1984
_chemical_formula_sum 'Ca Cl4 Cs2 H4 O2'
_chemical_name_systematic 'Cs2 Ca Cl4 (H2 O)2'
_space_group_IT_number 2
_symmetry_space_group_name_Hall '-P 1'
_symmetry_space_group_name_H-M 'P -1'
_cell_angle_alpha 92.28
_cell_angle_beta 96.19
_cell_angle_gamma 65.23
_cell_formula_units_Z 1
_cell_length_a 6.9038
_cell_length_b 7.5127
_cell_length_c 5.8774
_cell_volume 275.174
_cod_data_source_file Evans_ASBSDK_1984_1333.cif
_cod_data_source_block H4Ca1Cl4Cs2O2
_cod_depositor_comments
;
 Marking attached hydrogen atoms.

 Antanas Vaitkus,
 2017-11-23
;
_cod_original_cell_volume 275.1736
_cod_original_formula_sum 'H4 Ca1 Cl4 Cs2 O2'
_cod_database_code 2107437

loop_
_symmetry_equiv_pos_as_xyz
x,y,z
-x,-y,-z

loop_
_atom_site_label
_atom_site_type_symbol
_atom_site_fract_x
_atom_site_fract_y
_atom_site_fract_z
_atom_site_occupancy
_atom_site_U_iso_or_equiv
_atom_site_attached_hydrogens
Cs1 Cs+1 0.1568 0.1227 0.2557 1 0.0 0
Ca1 Ca+2 0.5 0.5 0.5 1 0.0 0
Cl1 Cl-1 0.6294 0.1697 0.2357 1 0.0 0
Cl2 Cl-1 0.1 0.6324 0.2638 1 0.0 0
O1 O-2 0.3789 0.3443 0.7582 1 0.0 2
